data_1531511
loop_
_publ_author_name
'Hofmann, B.'

_publ_section_title
;
 Neue Metallfluoride A3 M F7 mit M = Si, Ti, Mn, Cr, Ni und A = Rb, Cs
;
_journal_name_full 'Zeitschrift fuer Anorganische und Allgemeine Chemie'
_journal_page_first 151
_journal_page_last 162
_journal_volume 458
_journal_year 1979
_chemical_formula_sum 'Cs3 F7 Ni'
_chemical_name_systematic 'Cs3 Ni F7'
_space_group_IT_number 127
_symmetry_space_group_name_Hall '-P 4 2ab'
_symmetry_space_group_name_H-M 'P 4/m b m'
_cell_angle_alpha 90
_cell_angle_beta 90
_cell_angle_gamma 90
_cell_formula_units_Z 2
_cell_length_a 8.307
_cell_length_b 8.307
_cell_length_c 6.192
_cell_volume 427.287
_citation_journal_id_ASTM ZAACAB
_cod_data_source_file Hofmann_ZAACAB_1979_1179.cif
_cod_data_source_block Cs3F7Ni1
_cod_original_cell_volume 427.2867
_cod_original_formula_sum 'Cs3 F7 Ni1'
_cod_database_code 1531511

loop_
_symmetry_equiv_pos_as_xyz
x,y,z
-y,x,z
-x,-y,z
y,-x,z
x+1/2,-y+1/2,-z
y+1/2,x+1/2,-z
-x+1/2,y+1/2,-z
-y+1/2,-x+1/2,-z
-x,-y,-z
y,-x,-z
x,y,-z
-y,x,-z
-x-1/2,y-1/2,z
-y-1/2,-x-1/2,z
x-1/2,-y-1/2,z
y-1/2,x-1/2,z

loop_
_atom_site_label
_atom_site_type_symbol
_atom_site_fract_x
_atom_site_fract_y
_atom_site_fract_z
_atom_site_occupancy
_atom_site_U_iso_or_equiv
F1 F-1 0 0 0.5 1 0.0
Ni1 Ni+4 0 0.5 0 1 0.0
F3 F-1 0.1077 0.6077 0.2044 1 0.0
Cs2 Cs+1 0.305 0.805 0.5 1 0.0
F2 F-1 0.3476 0.8476 0 1 0.0
Cs1 Cs+1 0 0 0 1 0.0
